data_4323538
loop_
_publ_author_name
'Janet R. Clark'
'April L. Pulvirenti'
'Phillip E. Fanwick'
'Michaelis Sigalas'
'Odile Eisenstein'
'Ian P. Rothwell'

_publ_contact_author
;
     I. P. Rothwell
     Department of Chemistry
     Purdue University
     W. Lafayette
     IN 47907
     USA
;
_publ_contact_author_email rothwell@chem.purdue.edu
_publ_contact_author_fax '(317) 494 0239'
_publ_contact_author_phone '(317) 494 7012'
_publ_section_title
;
 Structural Distortions in Six-Coordinate Adducts of Niobium(V) and
 Tantalum(V)
;
_journal_name_full 'Inorganic Chemistry'
_journal_page_first 3623
_journal_page_last 3631
_journal_paper_doi 10.1021/ic970331l
_journal_volume 36
_journal_year 1997
_chemical_formula_sum 'C48 H68 Cl6 Nb2 O4'
_chemical_formula_weight 1107.60
_chemical_name_systematic ' ?'
_space_group_IT_number 14
_symmetry_cell_setting monoclinic
_symmetry_space_group_name_Hall '-P 2yn'
_symmetry_space_group_name_H-M 'P 1 21/n 1'
_atom_type_scat_source 'International Tables Vol C Tables 4.2.6.8 and 6.1.1.4'
_cell_angle_alpha 90.00
_cell_angle_beta 90.607(14)
_cell_angle_gamma 90.00
_cell_formula_units_Z 2
_cell_length_a 12.735(2)
_cell_length_b 15.527(3)
_cell_length_c 13.620(2)
_cell_measurement_reflns_used 25
_cell_measurement_temperature 295
_cell_measurement_theta_max 42
_cell_measurement_theta_min 18
_cell_volume 2693.0(8)
_computing_cell_refinement CAD4_(Enraf-Nonius,_1977)
_computing_data_collection CAD4_(Enraf-Nonius,_1977)
_computing_data_reduction PROCESS_MolEN_(Fair,_1990)
_computing_molecular_graphics ORTEP_(Johnson,_1976)
_computing_publication_material CIF_VAX_MolEN_(Fair,_1990)
_computing_structure_refinement SHELX93_(Sheldrick,_1993)
_computing_structure_solution Patterson_and_Fourier
_diffrn_ambient_temperature 295
_diffrn_measurement_device Enraf_Nonius_CAD4
_diffrn_measurement_method \q/2\q
_diffrn_radiation_type Cu-K\a
_diffrn_radiation_wavelength 1.54184
_diffrn_reflns_av_R_equivalents 0.048
_diffrn_reflns_limit_h_max 14
_diffrn_reflns_limit_h_min 0
_diffrn_reflns_limit_k_max 17
_diffrn_reflns_limit_k_min 0
_diffrn_reflns_limit_l_max 15
_diffrn_reflns_limit_l_min -15
_diffrn_reflns_number 4662
_diffrn_reflns_theta_max 62.30
_diffrn_reflns_theta_min 2.59
_diffrn_standards_interval_time 83
_diffrn_standards_number 3
_exptl_absorpt_coefficient_mu 6.665
_exptl_absorpt_correction_T_max 0.4103
_exptl_absorpt_correction_T_min 0.1886
_exptl_absorpt_correction_type refined_empirical_(Walker_&_Stuart,_1983)
_exptl_crystal_colour orange
_exptl_crystal_density_diffrn 1.37
_exptl_crystal_description cube
_exptl_crystal_F_000 1144
_exptl_crystal_size_max 0.22
_exptl_crystal_size_mid 0.22
_exptl_crystal_size_min 0.22
_refine_diff_density_max 0.96
_refine_diff_density_min -0.86
_refine_ls_extinction_method none
_refine_ls_goodness_of_fit_all 1.129
_refine_ls_goodness_of_fit_obs 0.997
_refine_ls_hydrogen_treatment H_atoms_riding
_refine_ls_matrix_type full
_refine_ls_number_parameters 279
_refine_ls_number_reflns 4256
_refine_ls_number_restraints 0
_refine_ls_R_factor_all 0.183
_refine_ls_R_factor_obs 0.062
_refine_ls_shift/esd_max 0.028
_refine_ls_structure_factor_coef Fsqd
_refine_ls_weighting_details 'w=1/[\s^2^(Fo^2^)+(0.0219P)^2^+29.2367P] where P=(Fo^2^+2Fc^2^)/'
_refine_ls_weighting_scheme calc
_refine_ls_wR_factor_all 0.194
_refine_ls_wR_factor_obs 0.121
_reflns_number_observed 2248
_reflns_number_total 4258
_reflns_observed_criterion >2.0\s(I)
_cod_data_source_file ic970331l_1.cif
_cod_data_source_block NB0A2CL3
_cod_depositor_comments
;
 Changing the _chemical_formula_sum data item value from
 'C49 H68 B2 L6 N O4' to 'C48 H68 Cl6 Nb2 O4'.

 Antanas Vaitkus,
 2017-01-04

The following automatic conversions were performed:

'_geom_bond_publ_flag' value 'YES' changed to 'yes' according to the
built-in table from CIF Core dictionary named 'cif_core.dic' version
2.4.1 from 2010-06-29 (9 times).

'_geom_bond_publ_flag' value 'NO'
changed to 'no' according to the built-in table from CIF Core
dictionary named 'cif_core.dic' version 2.4.1 from 2010-06-29 (26
times).

'_geom_angle_publ_flag' value 'YES' changed to 'yes'
according to the built-in table from CIF Core dictionary named
'cif_core.dic' version 2.4.1 from 2010-06-29 (18
times).

'_geom_angle_publ_flag' value 'NO' changed to 'no' according
to the built-in table from CIF Core dictionary named 'cif_core.dic'
version 2.4.1 from 2010-06-29 (39 times).

Automatic conversion script
Id: cif_fix_values 1715 2011-07-08 13:25:40Z adriana 

The following automatic conversions were performed:

'_refine_ls_weighting_scheme' value 'calc
w=1/[\s^2^(Fo^2^)+(0.0219P)^2^+29.2367P] where P=(Fo^2^+2Fc^2^)/' was
changed to 'calc'. New tag '_refine_ls_weighting_details' was
created. The value of the new tag was set to
'w=1/[\s^2^(Fo^2^)+(0.0219P)^2^+29.2367P] where P=(Fo^2^+2Fc^2^)/'.

Automatic conversion script
Id: cif_fix_values 3143 2015-03-26 13:38:13Z robertas 
;
_cod_original_cell_volume 2693.0(14)
_cod_original_formula_sum 'C48 H68 CL6 NB2 O4'
_cod_database_code 4323538

loop_
_symmetry_equiv_pos_as_xyz
'x, y, z'
'1/2-x, y+1/2, -z+1/2'
'-x, -y, -z'
'1/2+x, -y-1/2, z-1/2'

loop_
_atom_site_aniso_label
_atom_site_aniso_U_11
_atom_site_aniso_U_22
_atom_site_aniso_U_33
_atom_site_aniso_U_12
_atom_site_aniso_U_13
_atom_site_aniso_U_23
Nb 0.0406(6) 0.0383(5) 0.0330(5) -0.0069(6) -0.0008(4) -0.0010(5)
Cl(1) 0.051(2) 0.045(2) 0.0334(15) -0.0137(15) -0.0055(13) 0.0035(13)
Cl(2) 0.044(2) 0.060(2) 0.057(2) 0.000(2) 0.004(2) -0.012(2)
Cl(3) 0.055(2) 0.052(2) 0.052(2) 0.005(2) -0.001(2) -0.002(2)
O(10) 0.059(6) 0.037(5) 0.039(5) -0.019(4) 0.003(4) 0.002(4)
O(20) 0.057(5) 0.042(5) 0.029(4) -0.003(4) -0.006(4) -0.010(4)
C(11) 0.040(7) 0.039(7) 0.041(7) 0.001(6) -0.002(6) 0.002(6)
C(12) 0.038(7) 0.055(8) 0.045(7) 0.001(6) 0.003(6) 0.001(6)
C(13) 0.071(10) 0.069(11) 0.058(9) 0.000(9) 0.020(8) 0.010(8)
C(14) 0.072(10) 0.042(8) 0.078(11) -0.005(7) 0.010(8) 0.010(7)
C(15) 0.088(12) 0.048(9) 0.072(10) -0.010(8) 0.002(9) -0.001(8)
C(16) 0.071(10) 0.046(8) 0.054(8) -0.014(7) 0.013(7) 0.003(7)
C(21) 0.028(6) 0.063(9) 0.052(8) 0.014(6) -0.004(6) -0.012(7)
C(22) 0.070(11) 0.089(12) 0.047(8) 0.007(9) -0.009(8) -0.013(8)
C(23) 0.083(14) 0.20(2) 0.076(12) 0.021(16) -0.028(11) -0.071(14)
C(24) 0.103(17) 0.24(3) 0.083(14) 0.004(19) -0.032(13) -0.085(17)
C(25) 0.062(11) 0.18(2) 0.086(13) 0.002(12) -0.046(10) -0.046(14)
C(26) 0.066(10) 0.082(11) 0.048(8) -0.003(9) 0.013(7) -0.012(8)
C(121) 0.17(2) 0.092(14) 0.081(12) -0.033(14) -0.050(13) 0.000(11)
C(122) 0.079(11) 0.059(9) 0.037(7) -0.017(8) 0.017(7) -0.003(7)
C(123) 0.101(15) 0.074(12) 0.20(2) -0.010(11) 0.087(15) -0.054(14)
C(161) 0.18(2) 0.15(2) 0.085(14) -0.025(18) -0.029(15) -0.011(14)
C(162) 0.094(13) 0.059(10) 0.064(10) -0.011(9) 0.001(9) 0.002(8)
C(163) 0.18(2) 0.122(19) 0.14(2) 0.032(18) 0.063(17) -0.032(16)
C(221) 0.123(18) 0.14(2) 0.16(2) 0.018(16) 0.014(15) 0.053(18)
C(222) 0.070(11) 0.126(16) 0.041(8) 0.025(11) 0.007(8) -0.015(9)
C(223) 0.13(2) 0.114(19) 0.19(3) 0.046(16) -0.013(18) -0.030(18)
C(262) 0.042(8) 0.089(11) 0.074(10) -0.023(9) -0.013(7) -0.021(10)

loop_
_atom_site_label
_atom_site_fract_x
_atom_site_fract_y
_atom_site_fract_z
_atom_site_U_iso_or_equiv
_atom_site_thermal_displace_type
_atom_site_calc_flag
Nb 0.11389(8) 0.08389(7) 0.03517(7) 0.0373(3) Uani ?
Cl(1) -0.0121(2) 0.0408(2) -0.1101(2) 0.0432(9) Uani ?
Cl(2) 0.2230(2) -0.0216(2) -0.0332(2) 0.0536(10) Uani ?
Cl(3) -0.0305(3) 0.1695(2) 0.0813(2) 0.0530(10) Uani ?
O(10) 0.1677(6) 0.1707(5) -0.0382(5) 0.045(3) Uani ?
O(20) 0.1868(6) 0.0976(5) 0.1494(5) 0.043(2) Uani ?
C(11) 0.1984(9) 0.2437(8) -0.0910(8) 0.040(4) Uani ?
C(12) 0.2186(9) 0.2340(9) -0.1893(9) 0.046(4) Uani ?
C(13) 0.2473(11) 0.3066(10) -0.2407(11) 0.066(5) Uani ?
C(14) 0.2526(11) 0.3866(9) -0.1948(11) 0.064(5) Uani ?
C(15) 0.2332(12) 0.3936(9) -0.0948(11) 0.069(5) Uani ?
C(16) 0.2037(11) 0.3219(8) -0.0412(10) 0.057(4) Uani ?
C(21) 0.2466(9) 0.1245(9) 0.2297(9) 0.048(4) Uani ?
C(22) 0.1936(12) 0.1506(11) 0.3139(10) 0.069(5) Uani ?
C(23) 0.2610(15) 0.1808(15) 0.3874(13) 0.120(9) Uani ?
C(24) 0.3651(18) 0.1840(17) 0.3821(14) 0.143(11) Uani ?
C(25) 0.4169(13) 0.1526(14) 0.2996(13) 0.108(8) Uani ?
C(26) 0.3535(11) 0.1218(10) 0.2198(10) 0.065(5) Uani ?
C(121) 0.1271(15) 0.1450(12) -0.3185(12) 0.113(8) Uani ?
C(122) 0.2125(11) 0.1488(9) -0.2410(9) 0.058(5) Uani ?
C(123) 0.3177(14) 0.1280(11) -0.2866(16) 0.124(8) Uani ?
C(161) 0.2853(17) 0.3560(14) 0.1242(14) 0.138(10) Uani ?
C(162) 0.1856(13) 0.3313(10) 0.0697(11) 0.072(6) Uani ?
C(163) 0.0985(17) 0.3976(14) 0.0864(15) 0.148(11) Uani ?
C(221) 0.0460(16) 0.0769(14) 0.3973(16) 0.138(10) Uani ?
C(222) 0.0777(13) 0.1458(12) 0.3257(10) 0.079(6) Uani ?
C(223) 0.0335(17) 0.2319(14) 0.3550(18) 0.146(11) Uani ?
C(261) 0.503(3) 0.028(3) 0.155(3) 0.123(15) Uiso ?
C(262) 0.4089(10) 0.0853(11) 0.1308(10) 0.068(5) Uani ?
C(263) 0.438(5) 0.153(4) 0.065(4) 0.18(2) Uiso ?
C(264) 0.429(3) -0.010(2) 0.146(2) 0.079(10) Uiso ?
C(265) 0.511(2) 0.138(2) 0.102(2) 0.070(9) Uiso ?
H(13) 0.2633(11) 0.3021(10) -0.3070(11) 0.0850 Uiso ?
H(14) 0.2692(11) 0.4354(9) -0.2310(11) 0.0830 Uiso ?
H(15) 0.2400(12) 0.4466(9) -0.0638(11) 0.0900 Uiso ?
H(23) 0.2306(15) 0.2003(15) 0.4451(13) 0.1560 Uiso ?
H(24) 0.4038(18) 0.2075(17) 0.4338(14) 0.1860 Uiso ?
H(25) 0.4898(13) 0.1517(14) 0.2968(13) 0.1400 Uiso ?
H(122) 0.1977(11) 0.1045(9) -0.1918(9) 0.0760 Uiso ?
H(12A) 0.123(7) 0.088(2) -0.345(7) 0.1470 Uiso ?
H(12B) 0.143(5) 0.184(6) -0.370(5) 0.1470 Uiso ?
H(12C) 0.061(2) 0.160(8) -0.290(2) 0.1470 Uiso ?
H(12D) 0.313(3) 0.074(4) -0.320(9) 0.1610 Uiso ?
H(12E) 0.371(2) 0.125(9) -0.2360(18) 0.1610 Uiso ?
H(12F) 0.336(5) 0.172(5) -0.333(7) 0.1610 Uiso ?
H(162) 0.1617(13) 0.2757(10) 0.0950(11) 0.0940 Uiso ?
H(16A) 0.276(5) 0.346(9) 0.1932(18) 0.1800 Uiso ?
H(16B) 0.300(7) 0.416(3) 0.113(9) 0.1800 Uiso ?
H(16C) 0.343(3) 0.322(7) 0.101(8) 0.1800 Uiso ?
H(16D) 0.084(9) 0.401(8) 0.1553(19) 0.1920 Uiso ?
H(16E) 0.036(4) 0.380(5) 0.052(10) 0.1920 Uiso ?
H(16F) 0.121(5) 0.453(3) 0.063(11) 0.1920 Uiso ?
H(222) 0.0471(13) 0.1308(12) 0.2616(10) 0.1030 Uiso ?
H(22A) 0.062(11) 0.0213(14) 0.370(5) 0.1800 Uiso ?
H(22B) -0.028(3) 0.081(6) 0.409(9) 0.1800 Uiso ?
H(22C) 0.084(9) 0.084(6) 0.458(4) 0.1800 Uiso ?
H(22D) 0.043(12) 0.240(5) 0.424(3) 0.1900 Uiso ?
H(22E) -0.040(3) 0.234(4) 0.339(11) 0.1900 Uiso ?
H(22F) 0.069(9) 0.2768(15) 0.321(9) 0.1900 Uiso ?
H(262) 0.3577(10) 0.0491(11) 0.0958(10) 0.0890 Uiso ?
H(26A) 0.515(14) -0.012(12) 0.102(9) 0.1590 Uiso ?
H(26B) 0.490(10) -0.004(14) 0.214(11) 0.1590 Uiso ?
H(26C) 0.565(6) 0.063(3) 0.16(2) 0.1590 Uiso ?
H(26D) 0.486(10) -0.018(2) 0.191(11) 0.1030 Uiso ?
H(26E) 0.446(15) -0.036(3) 0.084(3) 0.1030 Uiso ?
H(26F) 0.367(6) -0.037(3) 0.171(14) 0.1030 Uiso ?
H(26G) 0.378(9) 0.170(18) 0.03(2) 0.2310 Uiso ?
H(26H) 0.49(2) 0.133(9) 0.02(2) 0.2310 Uiso ?
H(26I) 0.46(3) 0.201(10) 0.102(4) 0.2310 Uiso ?
H(26J) 0.492(3) 0.196(4) 0.088(13) 0.0910 Uiso ?
H(26K) 0.543(8) 0.112(7) 0.046(8) 0.0910 Uiso ?
H(26L) 0.560(6) 0.137(10) 0.157(5) 0.0910 Uiso ?

loop_
_geom_angle_atom_site_label_1
_geom_angle_atom_site_label_2
_geom_angle_atom_site_label_3
_geom_angle
_geom_angle_publ_flag
O(20) Nb O(10) 101.1(3) yes
O(20) Nb Cl(2) 97.0(3) yes
O(10) Nb Cl(2) 94.1(3) yes
O(20) Nb Cl(3) 95.7(3) yes
O(10) Nb Cl(3) 91.6(3) yes
Cl(2) Nb Cl(3) 164.82(12) yes
O(20) Nb Cl(1) 90.2(3) yes
O(10) Nb Cl(1) 168.6(3) yes
Cl(2) Nb Cl(1) 86.22(11) yes
Cl(3) Nb Cl(1) 85.43(11) yes
O(20) Nb Cl(1) 168.6(3) yes
O(10) Nb Cl(1) 90.3(3) yes
Cl(2) Nb Cl(1) 83.26(11) yes
Cl(3) Nb Cl(1) 82.66(11) yes
Cl(1) Nb Cl(1) 78.41(10) yes
Nb Cl(1) Nb 101.59(10) yes
C(11) O(10) Nb 172.8(8) yes
C(21) O(20) Nb 168.6(8) yes
C(12) C(11) C(16) 124.2(12) no
C(12) C(11) O(10) 117.8(11) no
C(16) C(11) O(10) 118.0(10) no
C(11) C(12) C(13) 117.2(13) no
C(11) C(12) C(122) 123.1(12) no
C(13) C(12) C(122) 119.7(12) no
C(12) C(13) C(14) 120.9(13) no
C(13) C(14) C(15) 120.1(13) no
C(16) C(15) C(14) 120.4(13) no
C(15) C(16) C(11) 117.1(12) no
C(15) C(16) C(162) 119.1(13) no
C(11) C(16) C(162) 123.7(12) no
C(26) C(21) O(20) 116.7(11) no
C(26) C(21) C(22) 125.3(12) no
O(20) C(21) C(22) 117.9(11) no
C(23) C(22) C(21) 112.9(15) no
C(23) C(22) C(222) 122.9(14) no
C(21) C(22) C(222) 124.2(13) no
C(24) C(23) C(22) 125.5(17) no
C(23) C(24) C(25) 120.6(17) no
C(24) C(25) C(26) 117.5(16) no
C(21) C(26) C(25) 118.0(13) no
C(21) C(26) C(262) 124.0(12) no
C(25) C(26) C(262) 118.0(14) no
C(12) C(122) C(121) 113.3(13) no
C(12) C(122) C(123) 109.8(12) no
C(121) C(122) C(123) 109.8(14) no
C(161) C(162) C(163) 111.3(16) no
C(161) C(162) C(16) 111.8(14) no
C(163) C(162) C(16) 109.0(14) no
C(22) C(222) C(221) 112.3(15) no
C(22) C(222) C(223) 111.0(17) no
C(221) C(222) C(223) 110.8(15) no
C(263) C(262) C(26) 110(3) no
C(264) C(262) C(26) 109.7(18) no
C(263) C(262) C(261) 111(3) no
C(26) C(262) C(261) 115(2) no
C(264) C(262) C(265) 113(2) no
C(26) C(262) C(265) 113.0(16) no

loop_
_geom_bond_atom_site_label_1
_geom_bond_atom_site_label_2
_geom_bond_distance
_geom_bond_publ_flag
Nb O(20) 1.816(7) yes
Nb O(10) 1.816(7) yes
Nb Cl(2) 2.347(3) yes
Nb Cl(3) 2.359(3) yes
Nb Cl(1) 2.550(3) yes
Nb Cl(1) 2.622(3) yes
Cl(1) Nb 2.550(3) yes
O(10) C(11) 1.401(13) yes
O(20) C(21) 1.390(13) yes
C(11) C(12) 1.37(2) no
C(11) C(16) 1.39(2) no
C(12) C(13) 1.38(2) no
C(12) C(122) 1.50(2) no
C(13) C(14) 1.39(2) no
C(14) C(15) 1.39(2) no
C(15) C(16) 1.38(2) no
C(16) C(162) 1.54(2) no
C(21) C(26) 1.37(2) no
C(21) C(22) 1.40(2) no
C(22) C(23) 1.39(2) no
C(22) C(222) 1.49(2) no
C(23) C(24) 1.33(2) no
C(24) C(25) 1.40(2) no
C(25) C(26) 1.43(2) no
C(26) C(262) 1.52(2) no
C(121) C(122) 1.51(2) no
C(122) C(123) 1.52(2) no
C(161) C(162) 1.51(2) no
C(162) C(163) 1.53(2) no
C(221) C(222) 1.51(2) no
C(222) C(223) 1.51(2) no
C(261) C(262) 1.53(4) no
C(264) C(262) 1.52(3) no
C(262) C(263) 1.43(5) no
C(262) C(265) 1.58(3) no
